data_2227777
loop_
_publ_author_name
'Hemamalini, Madhukar'
'Fun, Hoong-Kun'

_publ_section_title
;
 2-Isopropyl-6-methylpyrimidin-4(3<i>H</i>)-one
;
_journal_coeditor_code LH5121
_journal_issue 9
_journal_name_full 'Acta Crystallographica Section E'
_journal_page_first o2459
_journal_paper_doi 10.1107/S1600536810034276
_journal_volume 66
_journal_year 2010
_chemical_formula_iupac 'C8 H12 N2 O'
_chemical_formula_moiety 'C8 H12 N2 O'
_chemical_formula_sum 'C8 H12 N2 O'
_chemical_formula_weight 152.20
_chemical_name_systematic
;
2-Isopropyl-6-methylpyrimidin-4(3<i>H</i>)-one
;
_space_group_IT_number 14
_symmetry_cell_setting monoclinic
_symmetry_space_group_name_Hall '-P 2yn'
_symmetry_space_group_name_H-M 'P 1 21/n 1'
_atom_sites_solution_hydrogens geom
_atom_sites_solution_primary direct
_atom_sites_solution_secondary difmap
_audit_creation_method SHELXL-97
_cell_angle_alpha 90.00
_cell_angle_beta 96.495(2)
_cell_angle_gamma 90.00
_cell_formula_units_Z 4
_cell_length_a 4.8627(2)
_cell_length_b 22.6320(8)
_cell_length_c 7.4228(3)
_cell_measurement_reflns_used 2995
_cell_measurement_temperature 100.00(10)
_cell_measurement_theta_max 30.04
_cell_measurement_theta_min 2.90
_cell_volume 811.66(5)
_computing_cell_refinement 'SAINT (Bruker, 2009)'
_computing_data_collection 'APEX2 (Bruker, 2009)'
_computing_data_reduction 'SAINT (Bruker, 2009)'
_computing_molecular_graphics 'SHELXTL (Sheldrick, 2008)'
_computing_publication_material 'SHELXTL (Sheldrick, 2008) and PLATON (Spek, 2009)'
_computing_structure_refinement 'SHELXTL (Sheldrick, 2008)'
_computing_structure_solution 'SHELXTL (Sheldrick, 2008)'
_diffrn_ambient_temperature 100.00(10)
_diffrn_measured_fraction_theta_full 0.998
_diffrn_measured_fraction_theta_max 0.998
_diffrn_measurement_device_type
;
Bruker SMART APEXII CCD area-detector
;
_diffrn_measurement_method '\f and \w scans'
_diffrn_radiation_monochromator graphite
_diffrn_radiation_source 'fine-focus sealed tube'
_diffrn_radiation_type MoK\a
_diffrn_radiation_wavelength 0.71073
_diffrn_reflns_av_R_equivalents 0.0255
_diffrn_reflns_av_sigmaI/netI 0.0284
_diffrn_reflns_limit_h_max 6
_diffrn_reflns_limit_h_min -5
_diffrn_reflns_limit_k_max 31
_diffrn_reflns_limit_k_min -26
_diffrn_reflns_limit_l_max 10
_diffrn_reflns_limit_l_min -10
_diffrn_reflns_number 7806
_diffrn_reflns_theta_full 30.05
_diffrn_reflns_theta_max 30.05
_diffrn_reflns_theta_min 1.80
_diffrn_standards_number 0
_exptl_absorpt_coefficient_mu 0.084
_exptl_absorpt_correction_T_max 0.9940
_exptl_absorpt_correction_T_min 0.9402
_exptl_absorpt_correction_type multi-scan
_exptl_absorpt_process_details '(SADABS; Bruker, 2009)'
_exptl_crystal_colour colourless
_exptl_crystal_density_diffrn 1.245
_exptl_crystal_density_method 'not measured'
_exptl_crystal_description needle
_exptl_crystal_F_000 328
_exptl_crystal_size_max 0.74
_exptl_crystal_size_mid 0.14
_exptl_crystal_size_min 0.07
_refine_diff_density_max 0.322
_refine_diff_density_min -0.202
_refine_ls_extinction_method none
_refine_ls_goodness_of_fit_ref 1.064
_refine_ls_hydrogen_treatment refall
_refine_ls_matrix_type full
_refine_ls_number_parameters 148
_refine_ls_number_reflns 2371
_refine_ls_number_restraints 0
_refine_ls_restrained_S_all 1.064
_refine_ls_R_factor_all 0.0475
_refine_ls_R_factor_gt 0.0385
_refine_ls_shift/su_max_lt 0.001
_refine_ls_shift/su_mean 0.000
_refine_ls_structure_factor_coef Fsqd
_refine_ls_weighting_details 'calc w=1/[\s^2^(Fo^2^)+(0.0490P)^2^+0.1630P] where P=(Fo^2^+2Fc^2^)/3'
_refine_ls_weighting_scheme calc
_refine_ls_wR_factor_gt 0.0962
_refine_ls_wR_factor_ref 0.1027
_reflns_number_gt 1958
_reflns_number_total 2371
_reflns_threshold_expression I>2\s(I)
_cod_data_source_file lh5121.cif
_cod_data_source_block I
_cod_original_sg_symbol_H-M 'P 21/n'
_cod_database_code 2227777
_cod_database_fobs_code 2227777

loop_
_symmetry_equiv_pos_as_xyz
'x, y, z'
'-x+1/2, y+1/2, -z+1/2'
'-x, -y, -z'
'x-1/2, -y-1/2, z-1/2'

loop_
_atom_site_type_symbol
_atom_site_label
_atom_site_fract_x
_atom_site_fract_y
_atom_site_fract_z
_atom_site_U_iso_or_equiv
_atom_site_adp_type
_atom_site_calc_flag
_atom_site_refinement_flags
_atom_site_occupancy
_atom_site_disorder_assembly
_atom_site_disorder_group
O O1 0.77782(15) 0.03007(3) 0.81600(9) 0.02023(18) Uani d . 1 . .
N N1 0.43265(17) -0.13343(3) 0.84671(10) 0.01613(18) Uani d . 1 . .
N N2 0.75959(17) -0.06091(3) 0.94759(10) 0.01473(17) Uani d . 1 . .
C C1 0.64511(19) -0.11546(4) 0.95755(12) 0.01455(19) Uani d . 1 . .
C C2 0.6596(2) -0.01885(4) 0.82081(12) 0.0158(2) Uani d . 1 . .
C C3 0.4232(2) -0.03768(4) 0.70385(12) 0.0169(2) Uani d . 1 . .
C C4 0.32239(19) -0.09370(4) 0.71759(12) 0.0156(2) Uani d . 1 . .
C C5 0.0868(2) -0.11656(5) 0.58916(13) 0.0190(2) Uani d . 1 . .
C C6 0.7737(2) -0.15603(4) 1.10544(13) 0.01614(19) Uani d . 1 . .
C C7 0.8468(3) -0.21559(5) 1.02578(15) 0.0249(2) Uani d . 1 . .
C C8 0.5752(2) -0.16347(5) 1.25028(14) 0.0222(2) Uani d . 1 . .
H H1N2 0.915(3) -0.0510(7) 1.0283(19) 0.034(4) Uiso d . 1 . .
H H3A 0.338(3) -0.0101(6) 0.6146(18) 0.025(3) Uiso d . 1 . .
H H5A -0.064(3) -0.1299(6) 0.655(2) 0.036(4) Uiso d . 1 . .
H H5B 0.011(3) -0.0864(7) 0.503(2) 0.044(4) Uiso d . 1 . .
H H5C 0.151(3) -0.1505(6) 0.5237(19) 0.034(4) Uiso d . 1 . .
H H6A 0.946(3) -0.1369(5) 1.1613(16) 0.018(3) Uiso d . 1 . .
H H7A 0.922(3) -0.2424(6) 1.124(2) 0.031(3) Uiso d . 1 . .
H H7B 0.984(3) -0.2117(6) 0.9349(19) 0.031(4) Uiso d . 1 . .
H H7C 0.681(3) -0.2348(6) 0.9648(19) 0.036(4) Uiso d . 1 . .
H H8A 0.661(3) -0.1874(6) 1.3518(19) 0.029(3) Uiso d . 1 . .
H H8B 0.408(3) -0.1849(6) 1.1978(18) 0.031(4) Uiso d . 1 . .
H H8C 0.519(3) -0.1249(6) 1.2967(19) 0.032(4) Uiso d . 1 . .

loop_
_atom_site_aniso_label
_atom_site_aniso_U_11
_atom_site_aniso_U_22
_atom_site_aniso_U_33
_atom_site_aniso_U_12
_atom_site_aniso_U_13
_atom_site_aniso_U_23
O1 0.0210(4) 0.0159(3) 0.0229(4) -0.0031(3) -0.0012(3) 0.0032(3)
N1 0.0159(4) 0.0163(4) 0.0157(4) -0.0010(3) 0.0002(3) -0.0005(3)
N2 0.0146(4) 0.0143(4) 0.0150(4) -0.0008(3) 0.0005(3) 0.0004(3)
C1 0.0146(4) 0.0146(4) 0.0146(4) 0.0003(3) 0.0026(3) -0.0007(3)
C2 0.0159(4) 0.0161(4) 0.0156(4) 0.0005(3) 0.0028(3) 0.0007(3)
C3 0.0165(5) 0.0185(4) 0.0153(4) 0.0014(3) 0.0006(3) 0.0019(3)
C4 0.0143(4) 0.0185(5) 0.0142(4) 0.0005(3) 0.0019(3) -0.0018(3)
C5 0.0164(5) 0.0227(5) 0.0172(4) -0.0011(4) -0.0013(3) -0.0022(4)
C6 0.0157(4) 0.0151(4) 0.0168(4) -0.0011(3) -0.0015(3) 0.0009(3)
C7 0.0301(6) 0.0172(5) 0.0260(5) 0.0036(4) -0.0026(4) -0.0004(4)
C8 0.0202(5) 0.0268(5) 0.0193(5) -0.0016(4) 0.0012(4) 0.0061(4)

loop_
_atom_type_symbol
_atom_type_description
_atom_type_scat_dispersion_real
_atom_type_scat_dispersion_imag
_atom_type_scat_source
C C 0.0033 0.0016 'International Tables Vol C Tables 4.2.6.8 and 6.1.1.4'
H H 0.0000 0.0000 'International Tables Vol C Tables 4.2.6.8 and 6.1.1.4'
N N 0.0061 0.0033 'International Tables Vol C Tables 4.2.6.8 and 6.1.1.4'
O O 0.0106 0.0060 'International Tables Vol C Tables 4.2.6.8 and 6.1.1.4'

loop_
_geom_angle_atom_site_label_1
_geom_angle_atom_site_label_2
_geom_angle_atom_site_label_3
_geom_angle_site_symmetry_1
_geom_angle_site_symmetry_3
_geom_angle
_geom_angle_publ_flag
C1 N1 C4 . . 116.83(8) ?
C1 N2 C2 . . 123.08(8) ?
C1 N2 H1N2 . . 119.2(9) ?
C2 N2 H1N2 . . 117.7(9) ?
N1 C1 N2 . . 123.11(9) ?
N1 C1 C6 . . 119.97(8) ?
N2 C1 C6 . . 116.92(8) ?
O1 C2 N2 . . 120.02(9) ?
O1 C2 C3 . . 126.12(9) ?
N2 C2 C3 . . 113.86(8) ?
C4 C3 C2 . . 120.21(9) ?
C4 C3 H3A . . 121.2(8) ?
C2 C3 H3A . . 118.6(8) ?
C3 C4 N1 . . 122.85(9) ?
C3 C4 C5 . . 121.86(9) ?
N1 C4 C5 . . 115.27(8) ?
C4 C5 H5A . . 110.6(9) ?
C4 C5 H5B . . 112.3(9) ?
H5A C5 H5B . . 107.2(12) ?
C4 C5 H5C . . 108.9(8) ?
H5A C5 H5C . . 107.8(12) ?
H5B C5 H5C . . 109.9(12) ?
C1 C6 C7 . . 110.47(8) ?
C1 C6 C8 . . 109.54(8) ?
C7 C6 C8 . . 111.50(8) ?
C1 C6 H6A . . 107.5(7) ?
C7 C6 H6A . . 108.9(7) ?
C8 C6 H6A . . 108.9(7) ?
C6 C7 H7A . . 109.9(8) ?
C6 C7 H7B . . 112.5(8) ?
H7A C7 H7B . . 109.4(11) ?
C6 C7 H7C . . 110.8(9) ?
H7A C7 H7C . . 106.5(12) ?
H7B C7 H7C . . 107.6(11) ?
C6 C8 H8A . . 110.7(8) ?
C6 C8 H8B . . 109.4(8) ?
H8A C8 H8B . . 106.8(12) ?
C6 C8 H8C . . 111.6(8) ?
H8A C8 H8C . . 109.3(11) ?
H8B C8 H8C . . 109.0(11) ?

loop_
_geom_bond_atom_site_label_1
_geom_bond_atom_site_label_2
_geom_bond_site_symmetry_2
_geom_bond_distance
_geom_bond_publ_flag
O1 C2 . 1.2497(11) ?
N1 C1 . 1.3105(12) ?
N1 C4 . 1.3777(12) ?
N2 C1 . 1.3595(12) ?
N2 C2 . 1.3874(12) ?
N2 H1N2 . 0.937(15) ?
C1 C6 . 1.5114(13) ?
C2 C3 . 1.4254(13) ?
C3 C4 . 1.3672(13) ?
C3 H3A . 0.968(13) ?
C4 C5 . 1.4972(13) ?
C5 H5A . 0.973(16) ?
C5 H5B . 0.978(16) ?
C5 H5C . 0.978(15) ?
C6 C7 . 1.5297(14) ?
C6 C8 . 1.5332(14) ?
C6 H6A . 0.990(12) ?
C7 H7A . 0.985(14) ?
C7 H7B . 1.004(14) ?
C7 H7C . 0.980(15) ?
C8 H8A . 0.982(14) ?
C8 H8B . 0.987(14) ?
C8 H8C . 0.988(15) ?

loop_
_geom_hbond_atom_site_label_D
_geom_hbond_atom_site_label_H
_geom_hbond_atom_site_label_A
_geom_hbond_site_symmetry_A
_geom_hbond_distance_DH
_geom_hbond_distance_HA
_geom_hbond_distance_DA
_geom_hbond_angle_DHA
_geom_hbond_publ_flag
N2 H1N2 O1 3_757 0.937(15) 1.844(14) 2.7809(11) 178.7(10) yes

loop_
_geom_torsion_atom_site_label_1
_geom_torsion_atom_site_label_2
_geom_torsion_atom_site_label_3
_geom_torsion_atom_site_label_4
_geom_torsion_site_symmetry_1
_geom_torsion_site_symmetry_2
_geom_torsion_site_symmetry_3
_geom_torsion_site_symmetry_4
_geom_torsion
_geom_torsion_publ_flag
C4 N1 C1 N2 . . . . -1.11(13) ?
C4 N1 C1 C6 . . . . 178.69(8) ?
C2 N2 C1 N1 . . . . 0.98(14) ?
C2 N2 C1 C6 . . . . -178.83(8) ?
C1 N2 C2 O1 . . . . -178.41(8) ?
C1 N2 C2 C3 . . . . 0.98(12) ?
O1 C2 C3 C4 . . . . 176.61(9) ?
N2 C2 C3 C4 . . . . -2.73(13) ?
C2 C3 C4 N1 . . . . 2.79(14) ?
C2 C3 C4 C5 . . . . -175.72(8) ?
C1 N1 C4 C3 . . . . -0.79(13) ?
C1 N1 C4 C5 . . . . 177.82(8) ?
N1 C1 C6 C7 . . . . 52.88(12) ?
N2 C1 C6 C7 . . . . -127.31(9) ?
N1 C1 C6 C8 . . . . -70.32(11) ?
N2 C1 C6 C8 . . . . 109.50(9) ?

loop_
_cod_related_entry_id
_cod_related_entry_database
_cod_related_entry_code
1 ChemSpider 16799
